data_4325576
loop_
_publ_author_name
'Mounim Lebrini'
'Isra\"el M. Mbomekall\'e'
'Anne Dolbecq'
'J\'er\^ome Marrot'
'Patrick Berthet'
'Joseline Ntienoue'
'Francis S\'echeresse'
'Jacky Vigneron'
'Arnaud Etcheberry'

_publ_contact_author
;
      Dr Israel Marty Mbomekalle
      Institut Lavoisier, ILV, UMR CNRS 8180
      Universit\'e de Versailles Saint-Quentin-en-Yvelines
      45 Avenue des Etats Unis
      78035 Versailles cedex
      France
;
_publ_contact_author_email Israel.Mbomekalle@chimie.uvsq.fr
_publ_contact_author_fax '(33) 1 39 25 43 83'
_publ_contact_author_phone '(33) 1 39 25 44 19'
_publ_section_title
;
 Manganese(III)-Containing Wells-Dawson Sandwich-Type Polyoxometalates:
 Comparison with their Manganese(II) Counterparts
;
_journal_name_full 'Inorganic Chemistry'
_journal_page_first 6437
_journal_page_last 6448
_journal_paper_doi 10.1021/ic102237x
_journal_volume 50
_journal_year 2011
_chemical_formula_sum 'As4 H112 Mn3 Na15 O168 W30'
_chemical_formula_weight 9125.75
_chemical_name_systematic
; 

 ? 

;
_space_group_IT_number 2
_symmetry_cell_setting triclinic
_symmetry_space_group_name_Hall '-P 1'
_symmetry_space_group_name_H-M 'P -1'
_atom_sites_solution_hydrogens none
_atom_sites_solution_primary direct
_atom_sites_solution_secondary difmap
_audit_creation_method SHELXL-97
_cell_angle_alpha 87.59(2)
_cell_angle_beta 83.89(2)
_cell_angle_gamma 75.20(2)
_cell_formula_units_Z 1
_cell_length_a 12.733(5)
_cell_length_b 15.855(7)
_cell_length_c 19.475(8)
_cell_measurement_reflns_used 6997
_cell_measurement_temperature 243(2)
_cell_measurement_theta_max 29.94
_cell_measurement_theta_min 2.66
_cell_volume 3779(3)
_computing_cell_refinement 'Bruker SAINT'
_computing_data_collection 'Bruker APEX2'
_computing_data_reduction 'Bruker SAINT'
_computing_molecular_graphics 'Bruker SHELXTL'
_computing_publication_material 'Bruker SHELXTL'
_computing_structure_refinement 'SHELXL-97 (Sheldrick, 1997)'
_computing_structure_solution 'SHELXS-97 (Sheldrick, 1990)'
_diffrn_ambient_temperature 243(2)
_diffrn_detector_area_resol_mean 512x512
_diffrn_measured_fraction_theta_full 0.978
_diffrn_measured_fraction_theta_max 0.978
_diffrn_measurement_device_type 'CCD area detector'
_diffrn_measurement_method 'phi and omega scans'
_diffrn_radiation_monochromator graphite
_diffrn_radiation_source 'fine-focus sealed tube'
_diffrn_radiation_type MoK\a
_diffrn_radiation_wavelength 0.71073
_diffrn_reflns_av_R_equivalents 0.0693
_diffrn_reflns_av_sigmaI/netI 0.0401
_diffrn_reflns_limit_h_max 17
_diffrn_reflns_limit_h_min -17
_diffrn_reflns_limit_k_max 21
_diffrn_reflns_limit_k_min -22
_diffrn_reflns_limit_l_max 27
_diffrn_reflns_limit_l_min -27
_diffrn_reflns_number 232324
_diffrn_reflns_theta_full 30.14
_diffrn_reflns_theta_max 30.14
_diffrn_reflns_theta_min 1.05
_exptl_absorpt_coefficient_mu 24.005
_exptl_absorpt_correction_T_max 0.3270
_exptl_absorpt_correction_T_min 0.1608
_exptl_absorpt_correction_type multi-scan
_exptl_absorpt_process_details 'SADABS (Sheldrick, V2.10)'
_exptl_crystal_colour orange
_exptl_crystal_density_diffrn 4.010
_exptl_crystal_description parallelepiped
_exptl_crystal_F_000 4048
_exptl_crystal_size_max 0.12
_exptl_crystal_size_mid 0.08
_exptl_crystal_size_min 0.06
_refine_diff_density_max 4.167
_refine_diff_density_min -3.019
_refine_diff_density_rms 0.391
_refine_ls_extinction_coef 0.00096(3)
_refine_ls_extinction_expression Fc^*^=kFc[1+0.001xFc^2^\l^3^/sin(2\q)]^-1/4^
_refine_ls_extinction_method SHELXL
_refine_ls_goodness_of_fit_ref 1.003
_refine_ls_hydrogen_treatment none
_refine_ls_matrix_type full
_refine_ls_number_parameters 971
_refine_ls_number_reflns 21844
_refine_ls_number_restraints 0
_refine_ls_restrained_S_all 1.003
_refine_ls_R_factor_all 0.0911
_refine_ls_R_factor_gt 0.0802
_refine_ls_shift/su_max 0.001
_refine_ls_shift/su_mean 0.000
_refine_ls_structure_factor_coef Fsqd
_refine_ls_weighting_details 'calc w=1/[\s^2^(Fo^2^)+(0.1999P)^2^+98.9815P] where P=(Fo^2^+2Fc^2^)/3'
_refine_ls_weighting_scheme calc
_refine_ls_wR_factor_gt 0.2350
_refine_ls_wR_factor_ref 0.2533
_reflns_number_gt 18489
_reflns_number_total 21844
_reflns_threshold_expression >2sigma(I)
_cod_data_source_file ic102237x_si_001_3.cif
_cod_data_source_block 4
_cod_original_formula_sum 'H112 As4 Mn3 Na15 O168 W30'
_cod_database_code 4325576

loop_
_symmetry_equiv_pos_as_xyz
'x, y, z'
'-x, -y, -z'

loop_
_atom_site_label
_atom_site_type_symbol
_atom_site_fract_x
_atom_site_fract_y
_atom_site_fract_z
_atom_site_U_iso_or_equiv
_atom_site_adp_type
_atom_site_occupancy
_atom_site_symmetry_multiplicity
_atom_site_calc_flag
_atom_site_refinement_flags
W1 W 0.54210(2) 0.35850(2) 0.162525(16) 0.01674(6) Uani 1 1 d .
W2 W 0.76783(2) 0.28823(2) 0.051053(16) 0.01778(7) Uani 1 1 d .
W3 W 0.73894(2) 0.469139(19) 0.147975(17) 0.01710(6) Uani 1 1 d .
W4 W 0.76185(2) 0.440825(18) 0.338708(16) 0.01575(6) Uani 1 1 d .
W5 W 0.56396(2) 0.333920(19) 0.352785(16) 0.01451(6) Uani 1 1 d .
W6 W 0.59478(2) 0.136870(19) 0.247441(16) 0.01502(6) Uani 1 1 d .
W7 W 0.81956(3) 0.06647(2) 0.137065(17) 0.01899(7) Uani 1 1 d .
W8 W 1.03667(2) 0.188232(19) 0.117689(15) 0.01402(6) Uani 1 1 d .
W9 W 1.00792(2) 0.367531(18) 0.212334(15) 0.01346(6) Uani 1 1 d .
W10 W 1.15314(2) 0.224750(18) 0.353323(15) 0.01248(6) Uani 1 1 d .
W11 W 0.91062(3) 0.29433(2) 0.478883(17) 0.01872(7) Uani 1 1 d .
W12 W 0.70609(2) 0.192895(19) 0.494065(16) 0.01372(6) Uani 1 1 d .
W13 W 0.73634(2) -0.004174(18) 0.388710(16) 0.01424(6) Uani 1 1 d .
W14 W 0.96541(3) -0.07437(2) 0.280531(19) 0.02278(7) Uani 1 1 d .
W15 W 1.18031(2) 0.046928(18) 0.259896(15) 0.01285(6) Uani 1 1 d .
As1 As 0.79477(5) 0.25877(4) 0.23126(4) 0.01009(14) Uani 1 1 d .
As2 As 0.94828(5) 0.10819(4) 0.38107(4) 0.00917(14) Uani 1 1 d .
Mn1 Mn 1.19777(8) 0.01912(7) 0.43985(6) 0.0113(2) Uani 1 1 d .
Mn2 Mn 0.98763(15) 0.08247(13) 0.54450(11) 0.0102(4) Uani 0.50 1 d P
O1 O 0.4074(5) 0.3944(4) 0.1474(4) 0.0268(15) Uani 1 1 d .
O2 O 0.6089(4) 0.3230(4) 0.0717(3) 0.0193(13) Uani 1 1 d .
O3 O 0.5880(4) 0.4634(4) 0.1477(3) 0.0221(14) Uani 1 1 d .
O4 O 0.5554(5) 0.2374(4) 0.1862(3) 0.0225(10) Uani 1 1 d .
O5 O 0.5361(4) 0.3761(4) 0.2585(3) 0.0188(13) Uani 1 1 d .
O6 O 0.7306(4) 0.3231(3) 0.1680(3) 0.0139(11) Uani 1 1 d .
O7 O 0.7751(5) 0.2815(4) -0.0371(3) 0.0267(15) Uani 1 1 d .
O8 O 0.7634(5) 0.4104(4) 0.0575(3) 0.0260(15) Uani 1 1 d .
O9 O 0.9139(4) 0.2594(4) 0.0688(3) 0.0208(13) Uani 1 1 d .
O10 O 0.7300(5) 0.5759(4) 0.1215(3) 0.0225(10) Uani 1 1 d .
O11 O 0.7141(4) 0.4769(3) 0.2430(3) 0.0153(12) Uani 1 1 d .
O12 O 0.8878(4) 0.4236(4) 0.1567(3) 0.0199(13) Uani 1 1 d .
O13 O 0.6137(4) 0.4371(3) 0.3649(3) 0.0195(13) Uani 1 1 d .
O14 O 0.9013(4) 0.4104(3) 0.2868(3) 0.0151(12) Uani 1 1 d .
O15 O 0.8128(5) 0.3792(4) 0.4145(3) 0.0206(9) Uani 1 1 d .
O16 O 0.7553(5) 0.5470(4) 0.3632(3) 0.0241(14) Uani 1 1 d .
O17 O 0.7446(4) 0.3075(3) 0.3061(3) 0.0126(11) Uani 1 1 d .
O18 O 0.4316(4) 0.3685(4) 0.3895(3) 0.0242(15) Uani 1 1 d .
O19 O 0.5683(4) 0.2220(4) 0.3188(3) 0.0165(12) Uani 1 1 d .
O20 O 0.6314(4) 0.2785(4) 0.4297(3) 0.0188(13) Uani 1 1 d .
O21 O 0.4745(4) 0.1062(4) 0.2535(3) 0.0232(13) Uani 1 1 d .
O22 O 0.6718(4) 0.0682(3) 0.1692(3) 0.0172(12) Uani 1 1 d .
O23 O 0.6673(4) 0.0536(4) 0.3096(3) 0.0186(13) Uani 1 1 d .
O24 O 0.7674(4) 0.1613(3) 0.2275(3) 0.0118(10) Uani 1 1 d .
O25 O 0.8371(5) -0.0049(4) 0.0698(3) 0.0219(10) Uani 1 1 d .
O26 O 0.7610(4) 0.1739(3) 0.0827(3) 0.0196(13) Uani 1 1 d .
O27 O 0.8743(5) -0.0114(4) 0.2053(3) 0.0186(13) Uani 1 1 d .
O28 O 0.9489(4) 0.1062(4) 0.1263(3) 0.0171(12) Uani 1 1 d .
O29 O 1.1212(4) 0.1267(4) 0.1819(3) 0.0210(13) Uani 1 1 d .
O30 O 1.0721(4) 0.2961(4) 0.1342(3) 0.0181(12) Uani 1 1 d .
O31 O 1.1218(5) 0.1570(4) 0.0435(3) 0.0215(14) Uani 1 1 d .
O32 O 0.9272(4) 0.2527(3) 0.2136(3) 0.0137(11) Uani 1 1 d .
O33 O 1.0747(5) 0.4504(4) 0.1986(3) 0.0220(13) Uani 1 1 d .
O34 O 1.0933(4) 0.2980(3) 0.2731(3) 0.0163(12) Uani 1 1 d .
O35 O 1.2442(4) 0.2849(4) 0.3666(3) 0.0194(12) Uani 1 1 d .
O36 O 1.0242(4) 0.2877(3) 0.4060(3) 0.0148(11) Uani 1 1 d .
O37 O 1.2315(4) 0.1459(4) 0.2829(3) 0.0161(12) Uani 1 1 d .
O38 O 1.0370(4) 0.1418(3) 0.3244(3) 0.0117(11) Uani 1 1 d .
O39 O 1.1852(4) 0.1409(3) 0.4200(3) 0.0137(11) Uani 1 1 d .
O40 O 0.9231(5) 0.3794(4) 0.5279(3) 0.0236(14) Uani 1 1 d .
O41 O 0.9876(5) 0.2012(4) 0.5233(4) 0.0286(16) Uani 1 1 d .
O42 O 0.7707(5) 0.2777(3) 0.5242(3) 0.0197(13) Uani 1 1 d .
O43 O 0.8583(4) 0.1951(3) 0.4182(3) 0.0109(10) Uani 1 1 d .
O44 O 0.5976(5) 0.2004(4) 0.5558(3) 0.0206(9) Uani 1 1 d .
O45 O 0.8058(4) 0.0996(3) 0.5369(3) 0.0197(13) Uani 1 1 d .
O46 O 0.6365(5) -0.0555(4) 0.4159(4) 0.0260(15) Uani 1 1 d .
O47 O 0.6890(4) 0.1062(4) 0.4338(3) 0.0167(12) Uani 1 1 d .
O48 O 0.8287(5) -0.0899(3) 0.3289(3) 0.0209(13) Uani 1 1 d .
O49 O 0.8260(4) -0.0410(4) 0.4621(3) 0.0176(12) Uani 1 1 d .
O50 O 1.0083(5) -0.1709(4) 0.2361(3) 0.0201(13) Uani 1 1 d .
O51 O 1.0351(5) -0.1087(4) 0.3599(3) 0.0226(14) Uani 1 1 d .
O52 O 1.0704(4) -0.0120(4) 0.2464(3) 0.0176(12) Uani 1 1 d .
O53 O 1.2908(5) -0.0125(4) 0.2091(3) 0.0231(14) Uani 1 1 d .
O54 O 1.2087(4) -0.0048(4) 0.3432(3) 0.0161(12) Uani 1 1 d .
O55 O 0.8808(4) 0.0497(3) 0.3404(3) 0.0147(12) Uani 1 1 d .
O56 O 1.0162(5) 0.0451(4) 0.4420(3) 0.0219(10) Uani 1 1 d .
O57 O 1.3762(5) -0.0033(4) 0.4320(3) 0.0243(15) Uani 1 1 d .
Na1 Na 1.0000 0.5000 0.5000 0.0250(12) Uani 1 2 d S
Na2 Na 0.2415(3) 0.4414(3) 0.3883(3) 0.0391(11) Uani 1 1 d .
Na3 Na 0.5978(5) -0.1923(4) 0.4416(3) 0.0681(17) Uani 1 1 d .
Na4 Na 1.1181(6) -0.2827(5) 0.1558(4) 0.079(2) Uani 1 1 d .
Na5 Na 0.6500(8) 0.7050(4) 0.0547(4) 0.093(3) Uani 1 1 d .
Na6 Na 1.2864(7) 0.0882(7) -0.0230(6) 0.111(3) Uani 1 1 d .
Na7 Na 0.2971(9) 0.4970(6) 0.0554(4) 0.124(3) Uani 1 1 d .
O1W O 1.0393(6) 0.4842(5) 0.3788(4) 0.0354(18) Uani 1 1 d .
O2W O 0.1824(6) 0.4159(5) 0.5033(4) 0.039(2) Uani 1 1 d .
O3W O 0.5690(6) -0.1605(5) 0.5603(4) 0.0384(18) Uani 1 1 d .
O4W O 0.7956(8) -0.2412(5) 0.4520(6) 0.064(3) Uani 1 1 d .
O5W O 0.2524(6) 0.4682(6) 0.2684(5) 0.049(2) Uani 1 1 d .
O6W O 1.3159(6) 0.2297(6) 0.1590(4) 0.046(2) Uani 1 1 d .
O7W O 0.8306(19) 0.6639(15) 0.2190(16) 0.233(11) Uani 1 1 d .
O8W O 1.4724(8) -0.0735(8) 0.3008(5) 0.060(3) Uani 1 1 d .
O9W O 1.1655(10) -0.3433(8) 0.2654(8) 0.085(4) Uani 1 1 d .
O10W O 1.2643(11) -0.2070(8) 0.3078(6) 0.084(4) Uani 1 1 d .
O11W O 0.9516(9) 0.6632(10) 0.3371(6) 0.081(4) Uani 1 1 d .
O12W O 1.4519(11) 0.0359(9) -0.1094(7) 0.100(4) Uani 1 1 d .
O13W O 1.0158(8) 0.4109(7) 0.0014(6) 0.066(3) Uani 1 1 d .
O14W O 0.3216(10) 0.5641(7) 0.4009(7) 0.084(4) Uani 1 1 d .
O15W O 0.4472(10) 0.5756(7) 0.2685(8) 0.085(4) Uani 1 1 d .
O16W O 0.5185(12) 0.7868(10) 0.1395(9) 0.104(5) Uani 1 1 d .
O17W O 0.7694(11) 0.6355(8) -0.0445(7) 0.089(4) Uani 1 1 d .
O18W O 1.2619(10) -0.1961(9) 0.1624(6) 0.094(4) Uani 1 1 d .
O19W O 1.2425(16) 0.2043(12) -0.0968(12) 0.174(8) Uani 1 1 d .
O20W O 0.6960(11) -0.1459(9) 0.2406(8) 0.093(4) Uani 1 1 d .
O21W O 0.9898(11) -0.1945(10) 0.0857(5) 0.087(5) Uani 1 1 d .
O22W O 0.592(3) 0.8204(10) -0.0265(8) 0.255(17) Uani 1 1 d .
O23W O 1.1212(14) -0.0625(9) 0.0825(9) 0.116(6) Uani 1 1 d .
O24W O 0.4813(13) 0.7337(11) 0.2831(11) 0.154(7) Uani 1 1 d .
O25W O 1.0928(18) -0.4098(11) 0.1162(12) 0.274(7) Uani 1 1 d .
O26W O 0.3572(12) 0.6061(10) 0.1353(8) 0.117(5) Uani 1 1 d .
O27W O 0.5414(12) 0.6015(15) 0.0277(7) 0.138(7) Uani 1 1 d .

loop_
_atom_site_aniso_label
_atom_site_aniso_U_11
_atom_site_aniso_U_22
_atom_site_aniso_U_33
_atom_site_aniso_U_23
_atom_site_aniso_U_13
_atom_site_aniso_U_12
W1 0.01675(11) 0.01888(12) 0.01366(13) 0.00354(10) -0.00629(10) -0.00148(10)
W2 0.02096(12) 0.02264(13) 0.00847(12) 0.00139(10) -0.00432(10) -0.00231(10)
W3 0.02026(11) 0.01529(11) 0.01513(13) 0.00450(10) -0.00572(10) -0.00251(10)
W4 0.01961(11) 0.01453(11) 0.01290(13) -0.00296(10) -0.00080(10) -0.00383(9)
W5 0.01227(10) 0.01788(11) 0.01163(13) -0.00040(10) -0.00121(9) -0.00058(9)
W6 0.01361(10) 0.01599(11) 0.01594(13) 0.00128(10) -0.00471(10) -0.00355(9)
W7 0.02427(12) 0.01878(11) 0.01474(14) -0.00560(10) 0.00090(11) -0.00725(10)
W8 0.01633(10) 0.01830(11) 0.00564(11) 0.00216(10) -0.00022(9) -0.00182(9)
W9 0.01588(10) 0.01507(11) 0.00955(12) 0.00423(9) -0.00222(9) -0.00444(9)
W10 0.01379(10) 0.01492(10) 0.00942(12) 0.00343(9) -0.00217(9) -0.00504(8)
W11 0.02496(12) 0.02094(11) 0.01319(13) -0.00441(10) 0.00229(11) -0.01218(10)
W12 0.01242(10) 0.01720(11) 0.01066(12) -0.00067(10) 0.00033(9) -0.00270(9)
W13 0.01337(10) 0.01611(11) 0.01382(13) 0.00116(10) -0.00209(9) -0.00467(9)
W14 0.02992(14) 0.01823(12) 0.02013(15) -0.00756(11) 0.01002(12) -0.00989(11)
W15 0.01366(10) 0.01651(11) 0.00674(12) 0.00184(9) -0.00012(9) -0.00152(9)
As1 0.0114(2) 0.0112(3) 0.0067(3) 0.0008(2) -0.0017(2) -0.0009(2)
As2 0.0099(2) 0.0118(3) 0.0054(3) 0.0009(2) -0.0005(2) -0.0023(2)
Mn1 0.0136(4) 0.0138(4) 0.0057(4) 0.0026(3) -0.0020(3) -0.0024(3)
Mn2 0.0123(8) 0.0140(8) 0.0042(9) 0.0019(7) -0.0027(7) -0.0026(7)
O1 0.023(2) 0.027(3) 0.028(3) -0.001(3) -0.009(2) 0.000(2)
O2 0.020(2) 0.027(3) 0.012(2) 0.003(2) -0.0114(19) -0.004(2)
O3 0.017(2) 0.018(2) 0.030(3) 0.001(2) -0.006(2) -0.0006(19)
O4 0.0271(18) 0.0158(16) 0.023(2) 0.0079(15) -0.0051(16) -0.0018(14)
O5 0.022(2) 0.023(2) 0.011(2) 0.004(2) -0.004(2) -0.005(2)
O6 0.0136(18) 0.017(2) 0.010(2) -0.0018(18) -0.0075(17) 0.0004(17)
O7 0.037(3) 0.031(3) 0.009(3) 0.005(2) -0.007(2) -0.003(3)
O8 0.032(3) 0.027(3) 0.019(3) -0.003(2) 0.004(2) -0.009(2)
O9 0.018(2) 0.032(3) 0.011(3) 0.005(2) 0.000(2) -0.005(2)
O10 0.0271(18) 0.0158(16) 0.023(2) 0.0079(15) -0.0051(16) -0.0018(14)
O11 0.017(2) 0.018(2) 0.007(2) 0.0040(19) -0.0049(18) 0.0030(19)
O12 0.021(2) 0.029(3) 0.009(2) -0.002(2) 0.005(2) -0.006(2)
O13 0.019(2) 0.013(2) 0.024(3) -0.001(2) -0.002(2) 0.0005(18)
O14 0.019(2) 0.019(2) 0.007(2) 0.0001(18) -0.0017(18) -0.0045(18)
O15 0.0263(17) 0.0259(18) 0.0088(17) 0.0009(15) 0.0001(14) -0.0060(15)
O16 0.033(3) 0.024(2) 0.016(3) -0.009(2) -0.010(2) -0.004(2)
O17 0.018(2) 0.0130(19) 0.006(2) -0.0018(17) 0.0013(17) -0.0028(17)
O18 0.009(2) 0.031(3) 0.028(3) 0.001(3) 0.003(2) 0.002(2)
O19 0.019(2) 0.022(2) 0.007(2) -0.0028(19) 0.0013(19) -0.0031(19)
O20 0.025(2) 0.025(2) 0.006(2) -0.001(2) 0.003(2) -0.008(2)
O21 0.021(2) 0.032(3) 0.023(3) 0.011(2) -0.014(2) -0.0162(19)
O22 0.022(2) 0.018(2) 0.016(3) 0.0023(19) -0.0075(19) -0.0103(17)
O23 0.022(2) 0.020(2) 0.013(3) 0.002(2) 0.001(2) -0.0072(19)
O24 0.020(2) 0.0118(18) 0.005(2) 0.0026(16) -0.0035(17) -0.0061(16)
O25 0.0241(17) 0.0245(18) 0.0154(19) 0.0062(15) -0.0041(15) -0.0033(15)
O26 0.024(2) 0.017(2) 0.020(3) 0.000(2) -0.001(2) -0.0102(18)
O27 0.025(2) 0.022(2) 0.010(2) 0.002(2) 0.002(2) -0.0086(19)
O28 0.020(2) 0.023(2) 0.004(2) -0.0022(19) 0.0017(18) 0.001(2)
O29 0.020(2) 0.026(2) 0.017(3) 0.008(2) -0.002(2) -0.008(2)
O30 0.024(2) 0.025(2) 0.008(2) -0.0007(19) 0.0000(19) -0.0108(19)
O31 0.024(2) 0.028(3) 0.007(2) 0.005(2) 0.005(2) 0.002(2)
O32 0.0106(18) 0.018(2) 0.010(2) -0.0003(19) 0.0038(18) -0.0006(17)
O33 0.028(2) 0.024(2) 0.018(3) 0.004(2) -0.005(2) -0.013(2)
O34 0.018(2) 0.019(2) 0.012(2) 0.0074(19) -0.0002(19) -0.0074(18)
O35 0.020(2) 0.025(2) 0.017(3) 0.008(2) -0.0043(19) -0.0134(18)
O36 0.019(2) 0.022(2) 0.003(2) -0.0011(18) 0.0015(18) -0.0048(18)
O37 0.0107(18) 0.024(2) 0.014(2) 0.006(2) -0.0045(18) -0.0046(17)
O38 0.0129(18) 0.014(2) 0.005(2) 0.0009(17) 0.0025(17) -0.0006(16)
O39 0.0158(19) 0.013(2) 0.011(2) 0.0049(18) -0.0024(18) -0.0028(17)
O40 0.033(3) 0.025(3) 0.013(3) 0.000(2) -0.008(2) -0.007(2)
O41 0.035(3) 0.016(2) 0.033(3) 0.013(2) -0.011(3) -0.003(2)
O42 0.025(2) 0.016(2) 0.019(3) 0.005(2) -0.004(2) -0.0072(19)
O43 0.0120(18) 0.017(2) 0.004(2) -0.0030(17) -0.0012(16) -0.0032(16)
O44 0.0263(17) 0.0259(18) 0.0088(17) 0.0009(15) 0.0001(14) -0.0060(15)
O45 0.022(2) 0.012(2) 0.029(3) 0.010(2) -0.015(2) -0.0055(17)
O46 0.022(2) 0.024(2) 0.034(3) 0.008(2) 0.001(2) -0.012(2)
O47 0.023(2) 0.019(2) 0.007(2) -0.0003(19) 0.0011(19) -0.0064(19)
O48 0.023(2) 0.015(2) 0.025(3) -0.002(2) 0.002(2) -0.0073(18)
O49 0.024(2) 0.022(2) 0.007(2) -0.0005(19) -0.0072(19) -0.0031(19)
O50 0.029(3) 0.017(2) 0.012(3) -0.0088(19) 0.005(2) -0.004(2)
O51 0.035(3) 0.022(2) 0.009(2) 0.006(2) -0.007(2) -0.003(2)
O52 0.016(2) 0.021(2) 0.014(3) 0.002(2) 0.0015(19) -0.0029(19)
O53 0.021(2) 0.029(3) 0.015(3) -0.002(2) 0.002(2) -0.001(2)
O54 0.018(2) 0.022(2) 0.006(2) 0.0042(19) 0.0031(18) -0.0044(19)
O55 0.016(2) 0.019(2) 0.007(2) 0.0010(18) 0.0016(18) -0.0034(18)
O56 0.0241(17) 0.0245(18) 0.0154(19) 0.0062(15) -0.0041(15) -0.0033(15)
O57 0.019(2) 0.031(3) 0.021(3) 0.004(2) -0.004(2) -0.002(2)
Na1 0.031(2) 0.026(2) 0.019(2) -0.0048(18) -0.0015(19) -0.0094(18)
Na2 0.0262(16) 0.045(2) 0.045(3) 0.0063(19) -0.0055(17) -0.0075(16)
Na3 0.081(3) 0.082(3) 0.054(3) 0.004(3) 0.003(3) -0.049(2)
Na4 0.099(5) 0.079(4) 0.057(4) -0.016(3) -0.007(3) -0.019(4)
Na5 0.160(7) 0.053(3) 0.062(4) 0.009(3) 0.002(5) -0.024(4)
Na6 0.070(4) 0.126(6) 0.137(7) -0.047(5) -0.023(4) -0.014(4)
Na7 0.209(7) 0.093(5) 0.093(4) 0.052(4) -0.095(4) -0.059(5)
O1W 0.038(3) 0.046(4) 0.021(3) -0.010(3) 0.007(3) -0.013(3)
O2W 0.034(3) 0.034(3) 0.048(4) -0.007(3) -0.015(3) -0.002(3)
O3W 0.035(3) 0.057(4) 0.031(4) 0.006(3) -0.002(3) -0.028(3)
O4W 0.085(5) 0.033(3) 0.088(6) 0.029(4) -0.052(5) -0.025(3)
O5W 0.029(3) 0.054(4) 0.063(6) 0.002(4) 0.002(4) -0.011(3)
O6W 0.039(3) 0.085(5) 0.018(3) 0.019(3) -0.002(3) -0.028(3)
O7W 0.232(16) 0.142(15) 0.38(3) 0.002(17) -0.187(17) -0.076(13)
O8W 0.049(5) 0.092(7) 0.030(4) -0.008(5) 0.003(4) -0.002(5)
O9W 0.078(7) 0.066(7) 0.109(10) 0.016(7) -0.029(7) -0.009(6)
O10W 0.100(8) 0.086(8) 0.046(6) -0.022(5) -0.021(6) 0.023(7)
O11W 0.057(6) 0.121(10) 0.052(7) -0.002(7) 0.008(5) -0.002(7)
O12W 0.137(7) 0.120(7) 0.078(7) -0.023(6) -0.032(6) -0.079(6)
O13W 0.050(4) 0.086(6) 0.066(6) 0.026(5) -0.009(4) -0.029(4)
O14W 0.086(6) 0.055(5) 0.109(9) -0.036(5) 0.051(6) -0.029(5)
O15W 0.065(6) 0.048(5) 0.119(10) 0.013(6) 0.027(7) 0.012(5)
O16W 0.080(8) 0.104(10) 0.117(11) -0.040(9) 0.018(8) -0.008(8)
O17W 0.108(8) 0.082(7) 0.074(8) -0.001(6) 0.042(6) -0.037(6)
O18W 0.127(7) 0.130(8) 0.055(6) -0.028(5) -0.017(6) -0.077(6)
O19W 0.185(13) 0.128(12) 0.203(17) -0.049(12) 0.122(12) -0.081(10)
O20W 0.089(8) 0.093(8) 0.105(10) -0.029(7) -0.020(7) -0.028(7)
O21W 0.084(7) 0.130(11) 0.022(5) -0.004(6) -0.006(5) 0.018(8)
O22W 0.56(5) 0.069(9) 0.034(8) 0.004(7) 0.008(16) 0.080(17)
O23W 0.120(11) 0.076(8) 0.136(13) -0.038(8) 0.051(10) -0.018(8)
O24W 0.138(9) 0.132(11) 0.227(17) 0.085(11) -0.110(10) -0.076(8)
O25W 0.526(15) 0.179(8) 0.258(16) 0.140(10) -0.279(13) -0.269(8)
O26W 0.132(8) 0.125(9) 0.125(11) 0.062(8) -0.071(8) -0.076(7)
O27W 0.113(8) 0.25(2) 0.064(7) 0.009(10) -0.057(6) -0.055(11)

loop_
_atom_type_symbol
_atom_type_description
_atom_type_scat_dispersion_real
_atom_type_scat_dispersion_imag
_atom_type_scat_source
O O 0.0106 0.0060 'International Tables Vol C Tables 4.2.6.8 and 6.1.1.4'
Mn Mn 0.3368 0.7283 'International Tables Vol C Tables 4.2.6.8 and 6.1.1.4'
As As 0.0499 2.0058 'International Tables Vol C Tables 4.2.6.8 and 6.1.1.4'
W W -0.8490 6.8722 'International Tables Vol C Tables 4.2.6.8 and 6.1.1.4'
Na Na 0.0362 0.0249 'International Tables Vol C Tables 4.2.6.8 and 6.1.1.4'
H H 0.0000 0.0000 'International Tables Vol C Tables 4.2.6.8 and 6.1.1.4'

loop_
_geom_angle_atom_site_label_1
_geom_angle_atom_site_label_2
_geom_angle_atom_site_label_3
_geom_angle
_geom_angle_site_symmetry_1
_geom_angle_site_symmetry_3
O1 W1 O5 102.3(3) . .
O1 W1 O3 100.7(3) . .
O5 W1 O3 87.8(3) . .
O1 W1 O2 101.0(3) . .
O5 W1 O2 156.7(2) . .
O3 W1 O2 88.5(3) . .
O1 W1 O4 102.4(3) . .
O5 W1 O4 86.1(3) . .
O3 W1 O4 156.8(2) . .
O2 W1 O4 88.3(3) . .
O1 W1 O6 171.0(3) . .
O5 W1 O6 83.8(2) . .
O3 W1 O6 72.7(2) . .
O2 W1 O6 73.1(2) . .
O4 W1 O6 84.5(2) . .
O7 W2 O9 103.3(3) . .
O7 W2 O26 103.5(3) . .
O9 W2 O26 88.3(3) . .
O7 W2 O8 98.8(3) . .
O9 W2 O8 89.6(3) . .
O26 W2 O8 157.5(3) . .
O7 W2 O2 99.2(3) . .
O9 W2 O2 157.5(2) . .
O26 W2 O2 87.0(2) . .
O8 W2 O2 86.5(3) . .
O7 W2 O6 168.5(2) . .
O9 W2 O6 85.2(2) . .
O26 W2 O6 84.4(2) . .
O8 W2 O6 73.1(2) . .
O2 W2 O6 72.5(2) . .
O10 W3 O11 103.1(3) . .
O10 W3 O12 103.7(3) . .
O11 W3 O12 89.0(2) . .
O10 W3 O3 101.2(3) . .
O11 W3 O3 87.6(3) . .
O12 W3 O3 155.0(3) . .
O10 W3 O8 100.8(3) . .
O11 W3 O8 155.9(3) . .
O12 W3 O8 87.7(3) . .
O3 W3 O8 85.4(3) . .
O10 W3 O6 169.5(3) . .
O11 W3 O6 84.2(2) . .
O12 W3 O6 83.7(2) . .
O3 W3 O6 71.3(2) . .
O8 W3 O6 71.7(2) . .
O16 W4 O15 100.7(3) . .
O16 W4 O14 101.3(3) . .
O15 W4 O14 92.8(2) . .
O16 W4 O13 99.8(3) . .
O15 W4 O13 93.9(3) . .
O14 W4 O13 156.2(2) . .
O16 W4 O11 94.6(3) . .
O15 W4 O11 164.5(2) . .
O14 W4 O11 81.2(2) . .
O13 W4 O11 86.3(2) . .
O16 W4 O17 172.0(2) . .
O15 W4 O17 83.1(2) . .
O14 W4 O17 85.4(2) . .
O13 W4 O17 72.7(2) . .
O11 W4 O17 82.2(2) . .
O18 W5 O20 99.9(3) . .
O18 W5 O19 102.6(3) . .
O20 W5 O19 88.8(2) . .
O18 W5 O13 99.7(3) . .
O20 W5 O13 91.7(3) . .
O19 W5 O13 157.3(2) . .
O18 W5 O5 96.9(3) . .
O20 W5 O5 163.1(2) . .
O19 W5 O5 85.2(2) . .
O13 W5 O5 87.8(3) . .
O18 W5 O17 171.7(3) . .
O20 W5 O17 81.3(2) . .
O19 W5 O17 85.7(2) . .
O13 W5 O17 72.0(2) . .
O5 W5 O17 82.5(2) . .
O21 W6 O23 97.9(3) . .
O21 W6 O19 102.5(3) . .
O23 W6 O19 88.3(2) . .
O21 W6 O22 99.7(3) . .
O23 W6 O22 91.3(2) . .
O19 W6 O22 157.6(2) . .
O21 W6 O4 98.5(3) . .
O23 W6 O4 163.2(3) . .
O19 W6 O4 84.7(2) . .
O22 W6 O4 89.4(2) . .
O21 W6 O24 171.3(2) . .
O23 W6 O24 81.0(2) . .
O19 W6 O24 86.1(2) . .
O22 W6 O24 71.7(2) . .
O4 W6 O24 83.3(2) . .
O25 W7 O27 99.4(3) . .
O25 W7 O28 103.6(3) . .
O27 W7 O28 90.9(2) . .
O25 W7 O22 98.3(3) . .
O27 W7 O22 92.7(2) . .
O28 W7 O22 156.9(2) . .
O25 W7 O26 96.0(3) . .
O27 W7 O26 164.4(3) . .
O28 W7 O26 83.1(2) . .
O22 W7 O26 87.5(2) . .
O25 W7 O24 170.8(2) . .
O27 W7 O24 82.9(2) . .
O28 W7 O24 85.2(2) . .
O22 W7 O24 72.6(2) . .
O26 W7 O24 82.3(2) . .
O31 W8 O29 100.1(3) . .
O31 W8 O28 103.4(3) . .
O29 W8 O28 90.1(3) . .
O31 W8 O30 99.6(3) . .
O29 W8 O30 94.1(3) . .
O28 W8 O30 155.5(2) . .
O31 W8 O9 94.8(3) . .
O29 W8 O9 164.7(2) . .
O28 W8 O9 83.0(2) . .
O30 W8 O9 86.8(3) . .
O31 W8 O32 170.6(3) . .
O29 W8 O32 83.6(2) . .
O28 W8 O32 85.2(2) . .
O30 W8 O32 71.4(2) . .
O9 W8 O32 82.2(2) . .
O33 W9 O34 100.2(3) . .
O33 W9 O14 102.6(3) . .
O34 W9 O14 89.6(2) . .
O33 W9 O30 100.2(3) . .
O34 W9 O30 94.4(2) . .
O14 W9 O30 155.8(2) . .
O33 W9 O12 94.8(3) . .
O34 W9 O12 164.3(2) . .
O14 W9 O12 82.6(2) . .
O30 W9 O12 87.4(2) . .
O33 W9 O32 171.5(2) . .
O34 W9 O32 83.4(2) . .
O14 W9 O32 85.1(2) . .
O30 W9 O32 71.7(2) . .
O12 W9 O32 82.4(2) . .
O35 W10 O39 100.0(3) . .
O35 W10 O36 101.5(3) . .
O39 W10 O36 93.1(2) . .
O35 W10 O37 102.7(2) . .
O39 W10 O37 91.6(2) . .
O36 W10 O37 154.1(2) . .
O35 W10 O34 94.8(3) . .
O39 W10 O34 165.2(2) . .
O36 W10 O34 85.5(2) . .
O37 W10 O34 83.5(2) . .
O35 W10 O38 174.5(2) . .
O39 W10 O38 83.1(2) . .
O36 W10 O38 82.7(2) . .
O37 W10 O38 72.6(2) . .
O34 W10 O38 82.1(2) . .
O40 W11 O41 101.7(3) . .
O40 W11 O36 102.9(3) . .
O41 W11 O36 92.6(3) . .
O40 W11 O42 99.2(3) . .
O41 W11 O42 92.0(3) . .
O36 W11 O42 156.0(2) . .
O40 W11 O15 91.9(3) . .
O41 W11 O15 166.4(3) . .
O36 W11 O15 85.8(2) . .
O42 W11 O15 84.2(2) . .
O40 W11 O43 168.7(2) . .
O41 W11 O43 85.3(3) . .
O36 W11 O43 85.6(2) . .
O42 W11 O43 71.4(2) . .
O15 W11 O43 81.1(2) . .
O44 W12 O42 101.2(3) . .
O44 W12 O45 97.0(3) . .
O42 W12 O45 92.7(2) . .
O44 W12 O47 102.8(3) . .
O42 W12 O47 155.9(2) . .
O45 W12 O47 85.9(2) . .
O44 W12 O20 97.1(2) . .
O42 W12 O20 89.1(3) . .
O45 W12 O20 165.2(2) . .
O47 W12 O20 86.5(2) . .
O44 W12 O43 173.1(3) . .
O42 W12 O43 71.9(2) . .
O45 W12 O43 83.2(2) . .
O47 W12 O43 84.1(2) . .
O20 W12 O43 83.3(2) . .
O46 W13 O48 100.2(3) . .
O46 W13 O49 98.1(3) . .
O48 W13 O49 91.8(2) . .
O46 W13 O47 103.8(3) . .
O48 W13 O47 155.9(2) . .
O49 W13 O47 86.2(2) . .
O46 W13 O23 95.7(3) . .
O48 W13 O23 89.1(2) . .
O49 W13 O23 165.8(3) . .
O47 W13 O23 87.2(2) . .
O46 W13 O55 171.8(3) . .
O48 W13 O55 71.7(2) . .
O49 W13 O55 83.9(2) . .
O47 W13 O55 84.3(2) . .
O23 W13 O55 83.0(2) . .
O50 W14 O51 99.2(3) . .
O50 W14 O52 103.1(3) . .
O51 W14 O52 91.7(3) . .
O50 W14 O48 99.9(3) . .
O51 W14 O48 90.1(3) . .
O52 W14 O48 156.3(2) . .
O50 W14 O27 93.6(3) . .
O51 W14 O27 167.1(2) . .
O52 W14 O27 86.4(2) . .
O48 W14 O27 86.7(2) . .
O50 W14 O55 170.7(2) . .
O51 W14 O55 84.5(2) . .
O52 W14 O55 85.2(2) . .
O48 W14 O55 71.5(2) . .
O27 W14 O55 82.6(2) . .
O53 W15 O54 99.8(3) . .
O53 W15 O52 101.7(3) . .
O54 W15 O52 94.4(3) . .
O53 W15 O37 101.9(3) . .
O54 W15 O37 91.6(2) . .
O52 W15 O37 154.3(2) . .
O53 W15 O29 94.1(3) . .
O54 W15 O29 165.7(2) . .
O52 W15 O29 85.6(2) . .
O37 W15 O29 82.6(2) . .
O53 W15 O38 173.4(3) . .
O54 W15 O38 83.8(2) . .
O52 W15 O38 83.4(2) . .
O37 W15 O38 72.4(2) . .
O29 W15 O38 82.0(2) . .
O32 As1 O17 112.0(3) . .
O32 As1 O24 112.1(2) . .
O17 As1 O24 111.9(3) . .
O32 As1 O6 106.3(3) . .
O17 As1 O6 107.1(2) . .
O24 As1 O6 107.1(3) . .
O38 As2 O56 109.2(3) . .
O38 As2 O43 109.6(2) . .
O56 As2 O43 109.7(3) . .
O38 As2 O55 109.7(3) . .
O56 As2 O55 109.2(3) . .
O43 As2 O55 109.4(2) . .
O54 Mn1 O39 91.0(2) . .
O54 Mn1 O45 90.8(3) . 2_756
O39 Mn1 O45 174.0(2) . 2_756
O54 Mn1 O49 174.8(3) . 2_756
O39 Mn1 O49 90.8(2) . 2_756
O45 Mn1 O49 86.9(3) 2_756 2_756
O54 Mn1 O57 88.9(2) . .
O39 Mn1 O57 89.4(2) . .
O45 Mn1 O57 96.4(2) 2_756 .
O49 Mn1 O57 95.9(2) 2_756 .
O54 Mn1 O56 88.5(2) . .
O39 Mn1 O56 88.9(2) . .
O45 Mn1 O56 85.4(2) 2_756 .
O49 Mn1 O56 86.7(2) 2_756 .
O57 Mn1 O56 176.9(2) . .
O54 Mn1 Mn2 129.33(17) . .
O39 Mn1 Mn2 85.82(16) . .
O45 Mn1 Mn2 88.60(17) 2_756 .
O49 Mn1 Mn2 46.02(17) 2_756 .
O57 Mn1 Mn2 141.45(18) . .
O56 Mn1 Mn2 40.98(17) . .
O54 Mn1 Mn2 85.46(18) . 2_756
O39 Mn1 Mn2 128.75(16) . 2_756
O45 Mn1 Mn2 45.70(16) 2_756 2_756
O49 Mn1 Mn2 89.63(19) 2_756 2_756
O57 Mn1 Mn2 141.48(18) . 2_756
O56 Mn1 Mn2 39.96(17) . 2_756
Mn2 Mn1 Mn2 59.34(7) . 2_756
O51 Mn2 O41 89.5(3) 2_756 .
O51 Mn2 O56 95.4(3) 2_756 2_756
O41 Mn2 O56 174.6(3) . 2_756
O51 Mn2 O56 176.2(3) 2_756 .
O41 Mn2 O56 94.1(3) . .
O56 Mn2 O56 81.0(3) 2_756 .
O51 Mn2 O45 92.6(3) 2_756 .
O41 Mn2 O45 96.0(3) . .
O56 Mn2 O45 81.7(2) 2_756 .
O56 Mn2 O45 88.3(2) . .
O51 Mn2 O49 96.3(3) 2_756 2_756
O41 Mn2 O49 91.9(3) . 2_756
O56 Mn2 O49 89.6(2) 2_756 2_756
O56 Mn2 O49 82.3(2) . 2_756
O45 Mn2 O49 168.1(2) . 2_756
O51 Mn2 Mn2 136.3(2) 2_756 2_756
O41 Mn2 Mn2 134.1(3) . 2_756
O56 Mn2 Mn2 40.92(18) 2_756 2_756
O56 Mn2 Mn2 40.11(18) . 2_756
O45 Mn2 Mn2 83.53(17) . 2_756
O49 Mn2 Mn2 84.61(17) 2_756 2_756
O51 Mn2 Mn1 133.8(2) 2_756 .
O41 Mn2 Mn1 90.2(2) . .
O56 Mn2 Mn1 87.85(18) 2_756 .
O56 Mn2 Mn1 45.04(17) . .
O45 Mn2 Mn1 133.35(18) . .
O49 Mn2 Mn1 37.49(14) 2_756 .
Mn2 Mn2 Mn1 60.45(7) 2_756 .
O51 Mn2 Mn1 91.4(2) 2_756 2_756
O41 Mn2 Mn1 133.2(2) . 2_756
O56 Mn2 Mn1 44.79(17) 2_756 2_756
O56 Mn2 Mn1 87.1(2) . 2_756
O45 Mn2 Mn1 37.23(14) . 2_756
O49 Mn2 Mn1 134.32(17) 2_756 2_756
Mn2 Mn2 Mn1 60.20(7) 2_756 2_756
Mn1 Mn2 Mn1 120.66(7) . 2_756
W1 O1 Na7 136.0(4) . .
W1 O2 W2 121.5(3) . .
W1 O3 W3 123.5(3) . .
W1 O4 W6 152.0(4) . .
W1 O5 W5 152.0(3) . .
As1 O6 W1 123.8(3) . .
As1 O6 W2 122.8(2) . .
W1 O6 W2 92.86(19) . .
As1 O6 W3 122.9(3) . .
W1 O6 W3 92.48(17) . .
W2 O6 W3 93.46(19) . .
W2 O7 Na4 149.9(4) . 2_755
W2 O8 W3 121.6(3) . .
W2 O8 Na7 113.4(4) . 2_665
W3 O8 Na7 119.6(3) . 2_665
W2 O9 W8 151.1(4) . .
W3 O10 Na5 151.3(4) . .
W3 O11 W4 150.5(3) . .
W3 O12 W9 150.9(3) . .
W4 O13 W5 121.8(3) . .
W9 O14 W4 158.7(3) . .
W4 O15 W11 162.5(3) . .
As1 O17 W4 126.1(3) . .
As1 O17 W5 125.3(3) . .
W4 O17 W5 93.26(17) . .
W5 O18 Na2 154.0(4) . .
W5 O19 W6 153.3(3) . .
W5 O20 W12 164.2(3) . .
W7 O22 W6 121.9(3) . .
W6 O23 W13 164.3(3) . .
As1 O24 W7 126.2(3) . .
As1 O24 W6 124.8(2) . .
W7 O24 W6 93.7(2) . .
W7 O25 Na6 133.5(4) . 2_755
W2 O26 W7 149.8(3) . .
W7 O27 W14 163.1(4) . .
W7 O28 W8 157.6(3) . .
W8 O29 W15 165.2(4) . .
W9 O30 W8 122.9(3) . .
W8 O31 Na6 156.3(4) . .
As1 O32 W9 126.0(3) . .
As1 O32 W8 125.8(3) . .
W9 O32 W8 93.77(19) . .
W9 O34 W10 166.4(3) . .
W10 O35 Na2 138.4(3) . 1_655
W11 O36 W10 151.3(3) . .
W10 O37 W15 120.9(3) . .
As2 O38 W15 123.4(3) . .
As2 O38 W10 124.0(3) . .
W15 O38 W10 91.44(17) . .
W10 O39 Mn1 142.9(3) . .
W11 O40 Na1 132.1(3) . .
W11 O41 Mn2 139.7(4) . .
W12 O42 W11 121.7(3) . .
As2 O43 W11 122.5(3) . .
As2 O43 W12 126.6(3) . .
W11 O43 W12 94.70(18) . .
W12 O44 Na3 136.2(3) . 2_656
W12 O45 Mn1 132.1(3) . 2_756
W12 O45 Mn2 128.4(3) . .
Mn1 O45 Mn2 97.1(2) 2_756 .
W13 O46 Na3 144.9(3) . .
W12 O47 W13 153.3(3) . .
W13 O48 W14 122.3(3) . .
W13 O49 Mn1 132.5(3) . 2_756
W13 O49 Mn2 127.9(3) . 2_756
Mn1 O49 Mn2 96.5(2) 2_756 2_756
W14 O50 Na4 160.0(4) . .
W14 O51 Mn2 138.4(3) . 2_756
W14 O52 W15 151.7(3) . .
W15 O54 Mn1 142.5(3) . .
As2 O55 W14 123.5(3) . .
As2 O55 W13 126.3(3) . .
W14 O55 W13 94.4(2) . .
As2 O56 Mn2 120.9(4) . 2_756
As2 O56 Mn2 120.4(3) . .
Mn2 O56 Mn2 99.0(3) 2_756 .
As2 O56 Mn1 121.1(3) . .
Mn2 O56 Mn1 95.2(2) 2_756 .
Mn2 O56 Mn1 94.0(3) . .
O1W Na1 O1W 180.00(7) . 2_766
O1W Na1 O2W 95.9(3) . 2_666
O1W Na1 O2W 84.1(3) 2_766 2_666
O1W Na1 O2W 84.1(3) . 1_655
O1W Na1 O2W 95.9(3) 2_766 1_655
O2W Na1 O2W 179.999(2) 2_666 1_655
O1W Na1 O40 100.4(2) . .
O1W Na1 O40 79.6(2) 2_766 .
O2W Na1 O40 85.9(2) 2_666 .
O2W Na1 O40 94.1(2) 1_655 .
O1W Na1 O40 79.6(2) . 2_766
O1W Na1 O40 100.4(2) 2_766 2_766
O2W Na1 O40 94.1(2) 2_666 2_766
O2W Na1 O40 85.9(2) 1_655 2_766
O40 Na1 O40 179.999(1) . 2_766
O1W Na1 Na2 134.3(2) . 2_666
O1W Na1 Na2 45.7(2) 2_766 2_666
O2W Na1 Na2 41.4(2) 2_666 2_666
O2W Na1 Na2 138.6(2) 1_655 2_666
O40 Na1 Na2 68.03(16) . 2_666
O40 Na1 Na2 111.97(16) 2_766 2_666
O1W Na1 Na2 45.7(2) . 1_655
O1W Na1 Na2 134.3(2) 2_766 1_655
O2W Na1 Na2 138.6(2) 2_666 1_655
O2W Na1 Na2 41.4(2) 1_655 1_655
O40 Na1 Na2 111.97(16) . 1_655
O40 Na1 Na2 68.03(16) 2_766 1_655
Na2 Na1 Na2 179.998(1) 2_666 1_655
O2W Na2 O5W 164.7(3) . .
O2W Na2 O18 98.8(3) . .
O5W Na2 O18 94.8(3) . .
O2W Na2 O14W 100.9(4) . .
O5W Na2 O14W 88.6(4) . .
O18 Na2 O14W 78.4(3) . .
O2W Na2 O1W 81.7(3) . 1_455
O5W Na2 O1W 83.5(3) . 1_455
O18 Na2 O1W 166.9(3) . 1_455
O14W Na2 O1W 114.5(4) . 1_455
O2W Na2 O35 86.9(3) . 1_455
O5W Na2 O35 89.3(3) . 1_455
O18 Na2 O35 77.6(2) . 1_455
O14W Na2 O35 155.6(3) . 1_455
O1W Na2 O35 89.4(3) 1_455 1_455
O2W Na2 Na1 42.10(18) . 1_455
O5W Na2 Na1 124.4(2) . 1_455
O18 Na2 Na1 140.7(2) . 1_455
O14W Na2 Na1 101.7(3) . 1_455
O1W Na2 Na1 42.40(18) 1_455 1_455
O35 Na2 Na1 99.53(18) 1_455 1_455
O3W Na3 O46 90.4(4) . .
O3W Na3 O4W 89.1(4) . .
O46 Na3 O4W 83.4(3) . .
O3W Na3 O44 89.7(3) . 2_656
O46 Na3 O44 117.8(3) . 2_656
O4W Na3 O44 158.7(4) . 2_656
O25W Na4 O21W 92.8(7) . .
O25W Na4 O9W 94.3(7) . .
O21W Na4 O9W 150.4(5) . .
O25W Na4 O50 133.5(7) . .
O21W Na4 O50 77.0(4) . .
O9W Na4 O50 77.3(4) . .
O25W Na4 O7 82.5(6) . 2_755
O21W Na4 O7 75.6(4) . 2_755
O9W Na4 O7 133.8(5) . 2_755
O50 Na4 O7 135.4(4) . 2_755
O25W Na4 O18W 143.1(7) . .
O21W Na4 O18W 104.5(6) . .
O9W Na4 O18W 86.6(5) . .
O50 Na4 O18W 82.7(4) . .
O7 Na4 O18W 71.0(4) 2_755 .
O25W Na4 Na7 41.1(6) . 1_645
O21W Na4 Na7 111.5(4) . 1_645
O9W Na4 Na7 92.2(4) . 1_645
O50 Na4 Na7 168.4(3) . 1_645
O7 Na4 Na7 56.1(2) 2_755 1_645
O18W Na4 Na7 102.0(4) . 1_645
O22W Na5 O16W 88.3(7) . .
O22W Na5 O10 170.6(7) . .
O16W Na5 O10 101.1(5) . .
O22W Na5 O17W 83.6(6) . .
O16W Na5 O17W 171.6(6) . .
O10 Na5 O17W 87.0(4) . .
O22W Na5 O19W 86.5(10) . 2_765
O16W Na5 O19W 80.1(6) . 2_765
O10 Na5 O19W 95.2(6) . 2_765
O17W Na5 O19W 101.8(7) . 2_765
O22W Na5 O27W 100.9(10) . .
O16W Na5 O27W 97.0(7) . .
O10 Na5 O27W 78.0(5) . .
O17W Na5 O27W 82.2(5) . .
O19W Na5 O27W 172.0(7) 2_765 .
O22W Na5 Na6 47.7(8) . 2_765
O16W Na5 Na6 82.0(5) . 2_765
O10 Na5 Na6 133.3(4) . 2_765
O17W Na5 Na6 94.3(4) . 2_765
O19W Na5 Na6 38.9(5) 2_765 2_765
O27W Na5 Na6 148.5(5) . 2_765
O22W Na5 Na7 102.4(5) . 2_665
O16W Na5 Na7 141.1(6) . 2_665
O10 Na5 Na7 70.2(3) . 2_665
O17W Na5 Na7 39.8(4) . 2_665
O19W Na5 Na7 137.1(6) 2_765 2_665
O27W Na5 Na7 44.5(4) . 2_665
Na6 Na5 Na7 132.2(3) 2_765 2_665
O19W Na6 O31 85.2(6) . .
O19W Na6 O12W 84.8(6) . .
O31 Na6 O12W 169.9(6) . .
O19W Na6 O25 94.8(7) . 2_755
O31 Na6 O25 82.2(3) . 2_755
O12W Na6 O25 97.6(5) . 2_755
O19W Na6 O22W 84.0(8) . 2_765
O31 Na6 O22W 95.9(7) . 2_765
O12W Na6 O22W 84.0(7) . 2_765
O25 Na6 O22W 177.9(7) 2_755 2_765
O19W Na6 Na5 42.3(6) . 2_765
O31 Na6 Na5 90.4(4) . 2_765
O12W Na6 Na5 82.9(4) . 2_765
O25 Na6 Na5 137.0(4) 2_755 2_765
O22W Na6 Na5 41.8(4) 2_765 2_765
O17W Na7 O1 80.2(4) 2_665 .
O17W Na7 O8 102.9(5) 2_665 2_665
O1 Na7 O8 164.8(5) . 2_665
O17W Na7 O26W 149.3(6) 2_665 .
O1 Na7 O26W 75.6(4) . .
O8 Na7 O26W 105.4(5) 2_665 .
O17W Na7 O27W 78.0(6) 2_665 2_665
O1 Na7 O27W 79.7(4) . 2_665
O8 Na7 O27W 86.3(5) 2_665 2_665
O26W Na7 O27W 115.3(7) . 2_665
O17W Na7 O25W 92.0(6) 2_665 1_465
O1 Na7 O25W 110.7(6) . 1_465
O8 Na7 O25W 84.3(5) 2_665 1_465
O26W Na7 O25W 79.3(6) . 1_465
O27W Na7 O25W 164.4(7) 2_665 1_465
O17W Na7 Na5 39.0(3) 2_665 2_665
O1 Na7 Na5 86.6(3) . 2_665
O8 Na7 Na5 86.9(3) 2_665 2_665
O26W Na7 Na5 153.6(5) . 2_665
O27W Na7 Na5 41.0(5) 2_665 2_665
O25W Na7 Na5 125.9(6) 1_465 2_665
O17W Na7 Na4 124.0(5) 2_665 1_465
O1 Na7 Na4 107.2(3) . 1_465
O8 Na7 Na4 83.6(3) 2_665 1_465
O26W Na7 Na4 49.1(4) . 1_465
O27W Na7 Na4 157.4(6) 2_665 1_465
O25W Na7 Na4 32.5(4) 1_465 1_465
Na5 Na7 Na4 157.2(4) 2_665 1_465
Na1 O1W Na2 91.9(3) . 1_655
Na2 O2W Na1 96.5(3) . 1_455
Na5 O17W Na7 101.2(6) . 2_665
Na6 O19W Na5 98.9(10) . 2_765
Na5 O22W Na6 90.6(10) . 2_765
Na4 O25W Na7 106.3(9) . 1_645
Na5 O27W Na7 94.5(6) . 2_665

loop_
_geom_bond_atom_site_label_1
_geom_bond_atom_site_label_2
_geom_bond_distance
_geom_bond_site_symmetry_2
W1 O1 1.717(6) .
W1 O5 1.892(6) .
W1 O3 1.901(6) .
W1 O2 1.921(6) .
W1 O4 1.924(6) .
W1 O6 2.334(5) .
W2 O7 1.716(6) .
W2 O9 1.865(6) .
W2 O26 1.910(6) .
W2 O8 1.932(7) .
W2 O2 1.958(5) .
W2 O6 2.337(5) .
W3 O10 1.728(6) .
W3 O11 1.849(5) .
W3 O12 1.871(6) .
W3 O3 1.947(6) .
W3 O8 1.986(7) .
W3 O6 2.359(5) .
W4 O16 1.748(6) .
W4 O15 1.820(6) .
W4 O14 1.905(5) .
W4 O13 1.916(6) .
W4 O11 2.035(5) .
W4 O17 2.302(5) .
W5 O18 1.720(5) .
W5 O20 1.879(6) .
W5 O19 1.905(6) .
W5 O13 1.931(6) .
W5 O5 1.964(6) .
W5 O17 2.321(5) .
W6 O21 1.713(6) .
W6 O23 1.881(6) .
W6 O19 1.922(6) .
W6 O22 1.935(5) .
W6 O4 1.943(6) .
W6 O24 2.318(5) .
W7 O25 1.725(6) .
W7 O27 1.844(6) .
W7 O28 1.897(6) .
W7 O22 1.913(5) .
W7 O26 1.987(6) .
W7 O24 2.295(5) .
W8 O31 1.720(5) .
W8 O29 1.822(6) .
W8 O28 1.911(6) .
W8 O30 1.925(6) .
W8 O9 1.987(6) .
W8 O32 2.314(5) .
W9 O33 1.736(6) .
W9 O34 1.830(5) .
W9 O14 1.898(5) .
W9 O30 1.916(5) .
W9 O12 1.970(6) .
W9 O32 2.307(6) .
W10 O35 1.723(6) .
W10 O39 1.820(5) .
W10 O36 1.907(5) .
W10 O37 1.912(5) .
W10 O34 2.005(5) .
W10 O38 2.338(6) .
W11 O40 1.733(6) .
W11 O41 1.795(6) .
W11 O36 1.901(5) .
W11 O42 1.977(6) .
W11 O15 2.066(6) .
W11 O43 2.274(5) .
W12 O44 1.716(6) .
W12 O42 1.887(6) .
W12 O45 1.912(5) .
W12 O47 1.913(6) .
W12 O20 1.941(6) .
W12 O43 2.315(5) .
W13 O46 1.705(6) .
W13 O48 1.901(6) .
W13 O49 1.904(5) .
W13 O47 1.916(5) .
W13 O23 1.936(6) .
W13 O55 2.317(5) .
W14 O50 1.724(5) .
W14 O51 1.857(6) .
W14 O52 1.908(6) .
W14 O48 1.956(6) .
W14 O27 2.033(6) .
W14 O55 2.287(5) .
W15 O53 1.718(6) .
W15 O54 1.815(5) .
W15 O52 1.915(6) .
W15 O37 1.932(6) .
W15 O29 2.018(6) .
W15 O38 2.332(5) .
As1 O32 1.663(5) .
As1 O17 1.665(5) .
As1 O24 1.675(5) .
As1 O6 1.705(5) .
As2 O38 1.665(5) .
As2 O56 1.683(6) .
As2 O43 1.684(5) .
As2 O55 1.685(6) .
Mn1 O54 1.920(6) .
Mn1 O39 1.922(5) .
Mn1 O45 1.929(5) 2_756
Mn1 O49 1.933(6) 2_756
Mn1 O57 2.198(6) .
Mn1 O56 2.239(6) .
Mn1 Mn2 3.156(2) .
Mn1 Mn2 3.164(3) 2_756
Mn2 O51 1.901(6) 2_756
Mn2 O41 1.911(7) .
Mn2 O56 2.040(7) 2_756
Mn2 O56 2.075(7) .
Mn2 O45 2.282(6) .
Mn2 O49 2.286(6) 2_756
Mn2 Mn2 3.128(4) 2_756
Mn2 Mn1 3.164(3) 2_756
O1 Na7 2.637(10) .
O7 Na4 2.557(10) 2_755
O8 Na7 2.664(10) 2_665
O10 Na5 2.431(9) .
O18 Na2 2.402(7) .
O25 Na6 2.553(12) 2_755
O31 Na6 2.374(10) .
O35 Na2 2.526(8) 1_655
O40 Na1 2.381(7) .
O44 Na3 2.519(9) 2_656
O45 Mn1 1.929(5) 2_756
O46 Na3 2.366(9) .
O49 Mn1 1.933(6) 2_756
O49 Mn2 2.286(6) 2_756
O50 Na4 2.458(9) .
O51 Mn2 1.901(6) 2_756
O56 Mn2 2.040(7) 2_756
Na1 O1W 2.370(7) .
Na1 O1W 2.370(7) 2_766
Na1 O2W 2.371(7) 2_666
Na1 O2W 2.371(7) 1_655
Na1 O40 2.381(7) 2_766
Na1 Na2 3.513(4) 2_666
Na1 Na2 3.513(4) 1_655
Na2 O2W 2.338(10) .
Na2 O5W 2.351(11) .
Na2 O14W 2.448(13) .
Na2 O1W 2.515(8) 1_455
Na2 O35 2.526(8) 1_455
Na2 Na1 3.513(4) 1_455
Na3 O3W 2.357(10) .
Na3 O4W 2.467(12) .
Na3 O44 2.519(9) 2_656
Na4 O25W 2.30(2) .
Na4 O21W 2.374(14) .
Na4 O9W 2.375(16) .
Na4 O7 2.557(10) 2_755
Na4 O18W 2.570(16) .
Na4 Na7 4.096(11) 1_645
Na5 O22W 2.390(18) .
Na5 O16W 2.386(16) .
Na5 O17W 2.440(15) .
Na5 O19W 2.44(2) 2_765
Na5 O27W 2.50(2) .
Na5 Na6 3.587(13) 2_765
Na5 Na7 3.804(12) 2_665
Na6 O19W 2.28(2) .
Na6 O12W 2.536(16) .
Na6 O25 2.553(12) 2_755
Na6 O22W 2.65(3) 2_765
Na6 Na5 3.587(13) 2_765
Na7 O17W 2.481(17) 2_665
Na7 O8 2.664(10) 2_665
Na7 O26W 2.675(19) .
Na7 O27W 2.674(19) 2_665
Na7 O25W 2.81(2) 1_465
Na7 Na5 3.804(12) 2_665
Na7 Na4 4.096(11) 1_465
O1W Na2 2.515(8) 1_655
O2W Na1 2.371(7) 1_455
O17W Na7 2.481(17) 2_665
O19W Na5 2.44(2) 2_765
O22W Na6 2.65(3) 2_765
O25W Na7 2.81(2) 1_645
O27W Na7 2.674(19) 2_665
